data_9005344
loop_
_publ_author_name
'Yang, P.'
'Armbruster, T.'

_publ_section_title
;
 X-ray single-crystal structure refinement of NH4-exchanged
 heulandite at 100 K
;
_journal_name_full 'European Journal of Mineralogy'
_journal_page_first 461
_journal_page_last 471
_journal_volume 10
_journal_year 1998
_chemical_formula_sum 'Al2.197 H38.907 N2.24 O22.88 Si6.803'
_chemical_name_mineral Heulandite
_space_group_IT_number 12
_symmetry_space_group_name_Hall '-C 2y'
_symmetry_space_group_name_H-M 'C 1 2/m 1'
_cell_angle_alpha 90
_cell_angle_beta 115.91
_cell_angle_gamma 90
_cell_formula_units_Z 4
_cell_length_a 17.738
_cell_length_b 17.974
_cell_length_c 7.416
_cell_volume 2126.725
_database_code_amcsd 0006729
_exptl_crystal_density_diffrn 2.146
_cod_original_formula_sum 'N2.24 (Si6.803 Al2.197) O22.88 H38.907'
_cod_database_code 9005344

loop_
_space_group_symop_operation_xyz
x,y,z
1/2+x,1/2+y,z
x,-y,z
1/2+x,1/2-y,z
-x,y,-z
1/2-x,1/2+y,-z
-x,-y,-z
1/2-x,1/2-y,-z

loop_
_atom_site_label
_atom_site_fract_x
_atom_site_fract_y
_atom_site_fract_z
_atom_site_occupancy
_atom_site_U_iso_or_equiv
_atom_site_type_symbol
_atom_site_attached_hydrogens
N1 0.00720 0.10100 0.40300 0.50000 0.08612 N 0
N3 -0.24160 0.50000 -0.05440 1.00000 0.04306 N 0
N14 0.50700 0.00000 0.41400 0.24000 0.04142 N 0
SiT1 0.17857 0.16916 0.09710 0.85700 0.01254 Si 0
AlT1 0.17857 0.16916 0.09710 0.14300 0.01254 Al 0
SiT2 0.28355 0.08899 0.48900 0.52000 0.01267 Si 0
AlT2 0.28355 0.08899 0.48900 0.48000 0.01267 Al 0
SiT3 0.29252 0.30907 0.28650 0.80800 0.01229 Si 0
AlT3 0.29252 0.30907 0.28650 0.19200 0.01229 Al 0
SiT4 0.06787 0.29826 0.42130 0.88700 0.01381 Si 0
AlT4 0.06787 0.29826 0.42130 0.11300 0.01381 Al 0
SiT5 0.00000 0.22078 0.00000 0.65900 0.01760 Si 0
AlT5 0.00000 0.22078 0.00000 0.34100 0.01760 Al 0
O1 0.30290 0.00000 0.53990 1.00000 0.02698 O 0
O2 0.23320 0.12100 0.61550 1.00000 0.02976 O 0
O3 0.18990 0.15590 -0.10620 1.00000 0.03217 O 0
O4 0.22480 0.10050 0.24450 1.00000 0.03293 O 0
O5 0.00000 0.32560 0.50000 1.00000 0.03622 O 0
O6 0.08030 0.16570 0.04570 1.00000 0.03673 O 0
O7 0.37890 0.27230 0.45120 1.00000 0.03432 O 0
O8 0.01540 0.27490 0.18950 1.00000 0.04559 O 0
O9 0.21820 0.24780 0.20260 1.00000 0.02622 O 0
O10 0.12530 0.36980 0.43930 1.00000 0.03939 O 0
Wat1 0.07090 0.00000 0.16100 0.81000 0.11905 O 2
Wat2 0.47300 0.00000 0.84600 0.29000 0.12285 O 2
Wat3 0.07200 0.00000 -0.24300 0.50000 0.15451 O 2
Wat4 0.00000 0.43600 0.00000 0.16000 0.06713 O 2
Wat5 0.39000 0.50000 0.37500 0.36000 0.11095 O 2
Wat8 0.38700 -0.10400 0.10800 0.24000 0.09727 O 2
Wat9 0.45100 0.54400 0.73700 0.24000 0.18871 O 2
Wat10 0.40000 -0.10100 0.02900 0.13000 0.00887 O 2
Wat11 0.57500 -0.08800 0.00200 0.34000 0.11272 O 2
Wat12 0.07700 0.43600 -0.11100 0.26000 0.08308 O 2
Wat14 0.48200 0.00000 0.48000 0.34000 0.08992 O 2
H11 0.00000 0.12600 0.50000 0.50000 0.11994 H 0
H12 0.04300 0.06300 0.46100 0.50000 0.11994 H 0
H13 -0.04200 0.08200 0.32000 0.50000 0.11994 H 0
H14 0.02900 0.13100 0.34000 0.50000 0.11994 H 0
H31 -0.21600 0.50000 -0.13000 1.00000 0.11994 H 0
H32 -0.29800 0.50000 -0.13000 1.00000 0.11994 H 0
H33 -0.22700 0.53600 0.03500 1.00000 0.11994 H 0

loop_
_cod_changelog_entry_id
_cod_changelog_entry_author
_cod_changelog_entry_date
_cod_changelog_entry_text
1
;cod-tools version 3.8.0
Id: cif_guess_AMCSD_atom_types 9581 2023-05-17 12:35:41Z saulius
;
2023-05-18T11:39:15+03:00
;Derived atom types and hydrogen counts
from atom names that follow the AMCSD naming convention
(Wat == water, O-H == hydroxyl).
;

loop_
_cod_related_entry_id
_cod_related_entry_database
_cod_related_entry_code
1 AMCSD 0006729
